data_4025368
loop_
_publ_author_name
'Umesh A. Kshirsagar'
'Vedavati G. Puranik'
'Narshinha P. Argade'

_publ_section_title
;
 Total Synthesis of Proposed Auranthine
;
_journal_name_full 'Journal of Organic Chemistry'
_journal_page_first 2702
_journal_page_last 2705
_journal_paper_doi 10.1021/jo100400z
_journal_volume 75
_journal_year 2010
_chemical_formula_moiety 'C19 H16 N4 O.CH2Cl2'
_chemical_formula_sum 'C20 H18 Cl2 N4 O'
_chemical_formula_weight 401.28
_chemical_melting_point 547.1(10)
_chemical_name_common 'Quinazolino benzodiazepinone'
_chemical_name_systematic
; 
 ? 
;
_space_group_IT_number 61
_symmetry_cell_setting orthorhombic
_symmetry_space_group_name_Hall '-P 2ac 2ab'
_symmetry_space_group_name_H-M 'P b c a'
_atom_sites_solution_hydrogens geom
_atom_sites_solution_primary direct
_atom_sites_solution_secondary difmap
_audit_creation_method SHELXL-97
_cell_angle_alpha 90.00
_cell_angle_beta 90.00
_cell_angle_gamma 90.00
_cell_formula_units_Z 8
_cell_length_a 20.5550(14)
_cell_length_b 7.5680(5)
_cell_length_c 23.9170(16)
_cell_measurement_reflns_used 2992
_cell_measurement_temperature 240(2)
_cell_measurement_theta_max 22.5285
_cell_measurement_theta_min 2.992
_cell_volume 3720.5(4)
_computing_cell_refinement 'BRUKER SAINT'
_computing_data_collection 'BRUKER SMART'
_computing_data_reduction 'BRUKER SAINT'
_computing_molecular_graphics 'SHELXTL, PyMOL and PLATON'
_computing_publication_material SHELXTL
_computing_structure_refinement 'SHELXL-97 (Sheldrick, 1997)'
_computing_structure_solution 'SHELXS-97 (Sheldrick, 1990)'
_diffrn_ambient_temperature 240(2)
_diffrn_measured_fraction_theta_full 0.999
_diffrn_measured_fraction_theta_max 0.999
_diffrn_measurement_device 'Bruker Smart APEX'
_diffrn_measurement_device_type 'CCD Area Detector'
_diffrn_measurement_method 'Omega Scan'
_diffrn_radiation_monochromator graphite
_diffrn_radiation_source 'fine-focus sealed tube'
_diffrn_radiation_type MoK\a
_diffrn_radiation_wavelength 0.71073
_diffrn_reflns_av_R_equivalents 0.0398
_diffrn_reflns_av_sigmaI/netI 0.0278
_diffrn_reflns_limit_h_max 24
_diffrn_reflns_limit_h_min -24
_diffrn_reflns_limit_k_max 9
_diffrn_reflns_limit_k_min -7
_diffrn_reflns_limit_l_max 24
_diffrn_reflns_limit_l_min -28
_diffrn_reflns_number 17330
_diffrn_reflns_theta_full 25.00
_diffrn_reflns_theta_max 25.00
_diffrn_reflns_theta_min 1.97
_exptl_absorpt_coefficient_mu 0.367
_exptl_absorpt_correction_T_max 0.9762
_exptl_absorpt_correction_T_min 0.9131
_exptl_absorpt_correction_type multi-scan
_exptl_absorpt_process_details 'Bruker SADABS'
_exptl_crystal_colour colourless
_exptl_crystal_density_diffrn 1.433
_exptl_crystal_density_method 'not measured'
_exptl_crystal_description needle
_exptl_crystal_F_000 1664
_exptl_crystal_size_max 0.25
_exptl_crystal_size_mid 0.11
_exptl_crystal_size_min 0.07
_refine_diff_density_max 0.469
_refine_diff_density_min -0.517
_refine_diff_density_rms 0.076
_refine_ls_extinction_method none
_refine_ls_goodness_of_fit_ref 1.042
_refine_ls_hydrogen_treatment riding
_refine_ls_matrix_type full
_refine_ls_number_parameters 244
_refine_ls_number_reflns 3274
_refine_ls_number_restraints 0
_refine_ls_restrained_S_all 1.042
_refine_ls_R_factor_all 0.0800
_refine_ls_R_factor_gt 0.0605
_refine_ls_shift/su_max 0.000
_refine_ls_shift/su_mean 0.000
_refine_ls_structure_factor_coef Fsqd
_refine_ls_weighting_details 'calc w=1/[\s^2^(Fo^2^)+(0.1113P)^2^+2.5624P] where P=(Fo^2^+2Fc^2^)/3'
_refine_ls_weighting_scheme calc
_refine_ls_wR_factor_gt 0.1708
_refine_ls_wR_factor_ref 0.1879
_reflns_number_gt 2466
_reflns_number_total 3274
_reflns_threshold_expression >2sigma(I)
_cod_data_source_file jo100400z_si_001.cif
_cod_data_source_block C20H18Cl2N4Ocompound11
_cod_depositor_comments
;
The following automatic conversions were performed:

'_chemical_melting_point' value '273-275degree centigrade' was
changed to '547.1(10)' - it was converted from degrees Celsius(C) to
Kelvins(K), the average value was taken and precision was estimated.

Automatic conversion script
Id: cif_fix_values 1569 2011-02-09 13:29:24Z adriana 

The following automatic conversions were performed:

'_symmetry_cell_setting' value 'Orthorhombic' changed to
'orthorhombic' according to the built-in table from CIF Core
dictionary named 'cif_core.dic' version 2.4.1 from 2010-06-29.

Automatic conversion script
Id: cif_fix_values 1646 2011-03-28 12:23:43Z adriana 
;
_cod_database_code 4025368

loop_
_symmetry_equiv_pos_as_xyz
'x, y, z'
'-x+1/2, -y, z+1/2'
'x+1/2, -y+1/2, -z'
'-x, y+1/2, -z+1/2'
'-x, -y, -z'
'x-1/2, y, -z-1/2'
'-x-1/2, y-1/2, z'
'x, -y-1/2, z-1/2'

loop_
_atom_site_label
_atom_site_type_symbol
_atom_site_fract_x
_atom_site_fract_y
_atom_site_fract_z
_atom_site_U_iso_or_equiv
_atom_site_adp_type
_atom_site_occupancy
_atom_site_symmetry_multiplicity
_atom_site_calc_flag
_atom_site_refinement_flags
_atom_site_disorder_assembly
_atom_site_disorder_group
O O 0.08335(10) 0.0408(3) -0.01320(9) 0.0443(6) Uani 1 1 d . . .
C1 C 0.01638(16) 0.3112(4) 0.33234(13) 0.0390(8) Uani 1 1 d . . .
H1 H 0.0612 0.3203 0.3368 0.047 Uiso 1 1 calc R . .
C2 C -0.02365(17) 0.3202(5) 0.37879(13) 0.0435(8) Uani 1 1 d . . .
H2 H -0.0058 0.3357 0.4142 0.052 Uiso 1 1 calc R . .
C3 C -0.09058(17) 0.3060(5) 0.37217(14) 0.0453(9) Uani 1 1 d . . .
H3 H -0.1178 0.3115 0.4032 0.054 Uiso 1 1 calc R . .
C4 C -0.11663(16) 0.2837(5) 0.31953(14) 0.0418(8) Uani 1 1 d . . .
H4 H -0.1615 0.2746 0.3153 0.050 Uiso 1 1 calc R . .
N5 N -0.10591(12) 0.2555(4) 0.21946(11) 0.0370(6) Uani 1 1 d . . .
C6 C -0.10022(14) 0.2567(5) 0.11914(13) 0.0383(8) Uani 1 1 d . . .
H6A H -0.1468 0.2755 0.1221 0.046 Uiso 1 1 calc R . .
H6B H -0.0931 0.1387 0.1045 0.046 Uiso 1 1 calc R . .
C7 C -0.07138(14) 0.3914(5) 0.07912(13) 0.0401(8) Uani 1 1 d . . .
H7A H -0.0799 0.5098 0.0929 0.048 Uiso 1 1 calc R . .
H7B H -0.0917 0.3796 0.0427 0.048 Uiso 1 1 calc R . .
C7A C 0.00194(14) 0.3630(4) 0.07378(12) 0.0319(7) Uani 1 1 d . . .
H7 H 0.0214 0.4690 0.0572 0.038 Uiso 1 1 calc R . .
N8 N 0.01542(11) 0.2118(3) 0.03715(10) 0.0332(6) Uani 1 1 d . . .
H8 H -0.0167 0.1464 0.0270 0.040 Uiso 1 1 calc R . .
C9 C 0.07466(14) 0.1698(4) 0.01865(12) 0.0321(7) Uani 1 1 d . . .
C10 C 0.18069(16) 0.3057(4) -0.00350(14) 0.0387(8) Uani 1 1 d . . .
H10 H 0.1758 0.2586 -0.0392 0.046 Uiso 1 1 calc R . .
C11 C 0.23655(16) 0.3964(5) 0.00934(15) 0.0471(9) Uani 1 1 d . . .
H11 H 0.2685 0.4144 -0.0176 0.057 Uiso 1 1 calc R . .
C12 C 0.24462(15) 0.4607(5) 0.06313(16) 0.0462(9) Uani 1 1 d . . .
H12 H 0.2825 0.5212 0.0724 0.055 Uiso 1 1 calc R . .
C13 C 0.19732(14) 0.4362(4) 0.10291(14) 0.0389(8) Uani 1 1 d . . .
H13 H 0.2042 0.4779 0.1390 0.047 Uiso 1 1 calc R . .
N14 N 0.09662(11) 0.3222(3) 0.13534(10) 0.0312(6) Uani 1 1 d . . .
N15 N -0.00298(11) 0.3008(3) 0.17697(9) 0.0302(6) Uani 1 1 d . . .
C16 C 0.03361(14) 0.2760(5) 0.22935(12) 0.0348(7) Uani 1 1 d . . .
H16A H 0.0674 0.3651 0.2320 0.042 Uiso 1 1 calc R . .
H16B H 0.0545 0.1610 0.2289 0.042 Uiso 1 1 calc R . .
C17 C -0.00967(14) 0.2887(4) 0.27910(12) 0.0311(7) Uani 1 1 d . . .
C18 C -0.07697(15) 0.2747(4) 0.27277(13) 0.0347(7) Uani 1 1 d . . .
C19 C -0.07015(14) 0.2709(4) 0.17590(13) 0.0327(7) Uani 1 1 d . . .
C20 C 0.03457(14) 0.3273(4) 0.12946(12) 0.0302(7) Uani 1 1 d . . .
C21 C 0.13877(14) 0.3494(4) 0.09010(13) 0.0317(7) Uani 1 1 d . . .
C22 C 0.13095(13) 0.2822(4) 0.03563(12) 0.0311(7) Uani 1 1 d . . .
C23 C 0.2352(2) 0.0647(6) 0.28643(16) 0.0649(11) Uani 1 1 d . . .
H23A H 0.2823 0.0688 0.2844 0.078 Uiso 1 1 calc R . .
H23B H 0.2221 -0.0584 0.2859 0.078 Uiso 1 1 calc R . .
Cl1 Cl 0.20952(6) 0.1620(2) 0.34956(5) 0.0862(5) Uani 1 1 d . . .
Cl2 Cl 0.20257(5) 0.17215(16) 0.22800(5) 0.0650(4) Uani 1 1 d . . .

loop_
_atom_site_aniso_label
_atom_site_aniso_U_11
_atom_site_aniso_U_22
_atom_site_aniso_U_33
_atom_site_aniso_U_23
_atom_site_aniso_U_13
_atom_site_aniso_U_12
O 0.0353(12) 0.0557(16) 0.0420(13) -0.0184(11) 0.0007(9) -0.0005(10)
C1 0.0364(17) 0.0426(19) 0.0378(18) -0.0013(15) -0.0051(14) -0.0003(14)
C2 0.055(2) 0.046(2) 0.0304(17) -0.0010(15) -0.0033(15) 0.0011(15)
C3 0.051(2) 0.048(2) 0.0371(19) 0.0013(16) 0.0099(15) 0.0015(15)
C4 0.0385(17) 0.046(2) 0.0407(19) 0.0028(15) 0.0054(14) 0.0014(15)
N5 0.0303(13) 0.0467(17) 0.0340(15) -0.0032(12) 0.0009(11) -0.0012(12)
C6 0.0272(15) 0.053(2) 0.0348(17) -0.0075(15) -0.0033(13) 0.0034(14)
C7 0.0337(16) 0.048(2) 0.0383(18) -0.0037(15) -0.0049(13) 0.0150(14)
C7A 0.0314(15) 0.0328(16) 0.0315(16) 0.0003(13) -0.0009(12) 0.0030(12)
N8 0.0269(12) 0.0417(16) 0.0310(13) -0.0055(11) -0.0032(10) 0.0002(11)
C9 0.0324(15) 0.0374(18) 0.0267(15) 0.0009(13) -0.0035(12) 0.0037(13)
C10 0.0417(17) 0.0396(18) 0.0350(17) 0.0063(14) 0.0037(14) 0.0049(14)
C11 0.0395(19) 0.050(2) 0.051(2) 0.0124(17) 0.0133(15) -0.0048(16)
C12 0.0321(16) 0.040(2) 0.066(2) 0.0027(17) 0.0050(15) -0.0089(14)
C13 0.0360(16) 0.0369(18) 0.0437(18) -0.0042(15) -0.0022(14) -0.0047(13)
N14 0.0284(13) 0.0342(14) 0.0309(13) -0.0029(11) -0.0022(10) -0.0009(10)
N15 0.0263(12) 0.0364(15) 0.0279(13) -0.0036(11) -0.0018(10) 0.0006(10)
C16 0.0277(15) 0.0427(19) 0.0339(16) -0.0001(14) -0.0057(12) 0.0003(13)
C17 0.0330(15) 0.0269(16) 0.0334(16) 0.0002(12) -0.0019(12) 0.0010(12)
C18 0.0364(16) 0.0313(17) 0.0364(17) 0.0004(13) -0.0008(13) 0.0030(13)
C19 0.0273(15) 0.0328(17) 0.0379(18) -0.0047(13) -0.0035(12) 0.0017(12)
C20 0.0335(16) 0.0246(15) 0.0327(16) -0.0040(12) -0.0029(12) -0.0006(11)
C21 0.0298(15) 0.0299(16) 0.0354(16) 0.0027(13) -0.0021(12) 0.0019(12)
C22 0.0289(15) 0.0300(16) 0.0345(16) 0.0033(13) -0.0001(12) 0.0053(12)
C23 0.062(3) 0.071(3) 0.061(3) 0.002(2) 0.0035(19) 0.002(2)
Cl1 0.0878(9) 0.1146(11) 0.0563(7) -0.0053(7) 0.0186(6) -0.0226(7)
Cl2 0.0554(6) 0.0793(8) 0.0604(6) 0.0025(5) -0.0062(5) -0.0017(5)

loop_
_atom_type_symbol
_atom_type_description
_atom_type_scat_dispersion_real
_atom_type_scat_dispersion_imag
_atom_type_scat_source
C C 0.0033 0.0016 'International Tables Vol C Tables 4.2.6.8 and 6.1.1.4'
H H 0.0000 0.0000 'International Tables Vol C Tables 4.2.6.8 and 6.1.1.4'
N N 0.0061 0.0033 'International Tables Vol C Tables 4.2.6.8 and 6.1.1.4'
O O 0.0106 0.0060 'International Tables Vol C Tables 4.2.6.8 and 6.1.1.4'
Cl Cl 0.1484 0.1585 'International Tables Vol C Tables 4.2.6.8 and 6.1.1.4'

loop_
_geom_angle_atom_site_label_1
_geom_angle_atom_site_label_2
_geom_angle_atom_site_label_3
_geom_angle
_geom_angle_site_symmetry_1
_geom_angle_site_symmetry_3
_geom_angle_publ_flag
C2 C1 C17 120.8(3) . . ?
C2 C1 H1 119.6 . . ?
C17 C1 H1 119.6 . . ?
C1 C2 C3 119.6(3) . . ?
C1 C2 H2 120.2 . . ?
C3 C2 H2 120.2 . . ?
C4 C3 C2 119.9(3) . . ?
C4 C3 H3 120.1 . . ?
C2 C3 H3 120.1 . . ?
C3 C4 C18 121.0(3) . . ?
C3 C4 H4 119.5 . . ?
C18 C4 H4 119.5 . . ?
C19 N5 C18 118.9(3) . . ?
C19 C6 C7 111.3(3) . . ?
C19 C6 H6A 109.4 . . ?
C7 C6 H6A 109.4 . . ?
C19 C6 H6B 109.4 . . ?
C7 C6 H6B 109.4 . . ?
H6A C6 H6B 108.0 . . ?
C6 C7 C7A 110.1(3) . . ?
C6 C7 H7A 109.6 . . ?
C7A C7 H7A 109.6 . . ?
C6 C7 H7B 109.6 . . ?
C7A C7 H7B 109.6 . . ?
H7A C7 H7B 108.2 . . ?
N8 C7A C20 107.6(2) . . ?
N8 C7A C7 110.2(2) . . ?
C20 C7A C7 112.8(2) . . ?
N8 C7A H7 108.7 . . ?
C20 C7A H7 108.7 . . ?
C7 C7A H7 108.7 . . ?
C9 N8 C7A 123.8(2) . . ?
C9 N8 H8 118.1 . . ?
C7A N8 H8 118.1 . . ?
O C9 N8 121.2(3) . . ?
O C9 C22 120.0(3) . . ?
N8 C9 C22 118.8(3) . . ?
C11 C10 C22 121.7(3) . . ?
C11 C10 H10 119.1 . . ?
C22 C10 H10 119.1 . . ?
C10 C11 C12 118.9(3) . . ?
C10 C11 H11 120.5 . . ?
C12 C11 H11 120.5 . . ?
C13 C12 C11 120.8(3) . . ?
C13 C12 H12 119.6 . . ?
C11 C12 H12 119.6 . . ?
C12 C13 C21 121.2(3) . . ?
C12 C13 H13 119.4 . . ?
C21 C13 H13 119.4 . . ?
C20 N14 C21 121.7(2) . . ?
C20 N15 C19 123.9(2) . . ?
C20 N15 C16 115.5(2) . . ?
C19 N15 C16 119.9(2) . . ?
N15 C16 C17 111.5(2) . . ?
N15 C16 H16A 109.3 . . ?
C17 C16 H16A 109.3 . . ?
N15 C16 H16B 109.3 . . ?
C17 C16 H16B 109.3 . . ?
H16A C16 H16B 108.0 . . ?
C1 C17 C18 119.3(3) . . ?
C1 C17 C16 120.6(3) . . ?
C18 C17 C16 120.0(3) . . ?
C4 C18 C17 119.5(3) . . ?
C4 C18 N5 119.0(3) . . ?
C17 C18 N5 121.5(3) . . ?
N5 C19 N15 124.5(3) . . ?
N5 C19 C6 119.7(3) . . ?
N15 C19 C6 115.8(3) . . ?
N14 C20 N15 117.3(3) . . ?
N14 C20 C7A 122.8(3) . . ?
N15 C20 C7A 119.9(2) . . ?
N14 C21 C13 115.5(3) . . ?
N14 C21 C22 126.2(3) . . ?
C13 C21 C22 117.9(3) . . ?
C10 C22 C21 119.4(3) . . ?
C10 C22 C9 117.2(3) . . ?
C21 C22 C9 123.1(3) . . ?
Cl2 C23 Cl1 112.0(3) . . ?
Cl2 C23 H23A 109.2 . . ?
Cl1 C23 H23A 109.2 . . ?
Cl2 C23 H23B 109.2 . . ?
Cl1 C23 H23B 109.2 . . ?
H23A C23 H23B 107.9 . . ?

loop_
_geom_bond_atom_site_label_1
_geom_bond_atom_site_label_2
_geom_bond_distance
_geom_bond_site_symmetry_2
_geom_bond_publ_flag
O C9 1.251(4) . ?
C1 C2 1.384(4) . ?
C1 C17 1.392(4) . ?
C1 H1 0.9300 . ?
C2 C3 1.389(5) . ?
C2 H2 0.9300 . ?
C3 C4 1.379(5) . ?
C3 H3 0.9300 . ?
C4 C18 1.386(4) . ?
C4 H4 0.9300 . ?
N5 C19 1.280(4) . ?
N5 C18 1.414(4) . ?
C6 C19 1.496(4) . ?
C6 C7 1.519(5) . ?
C6 H6A 0.9700 . ?
C6 H6B 0.9700 . ?
C7 C7A 1.528(4) . ?
C7 H7A 0.9700 . ?
C7 H7B 0.9700 . ?
C7A N8 1.468(4) . ?
C7A C20 1.515(4) . ?
C7A H7 0.9800 . ?
N8 C9 1.334(4) . ?
N8 H8 0.8600 . ?
C9 C22 1.492(4) . ?
C10 C11 1.373(5) . ?
C10 C22 1.397(4) . ?
C10 H10 0.9300 . ?
C11 C12 1.385(5) . ?
C11 H11 0.9300 . ?
C12 C13 1.373(4) . ?
C12 H12 0.9300 . ?
C13 C21 1.405(4) . ?
C13 H13 0.9300 . ?
N14 C20 1.284(4) . ?
N14 C21 1.401(4) . ?
N15 C20 1.388(4) . ?
N15 C19 1.399(4) . ?
N15 C16 1.473(4) . ?
C16 C17 1.489(4) . ?
C16 H16A 0.9700 . ?
C16 H16B 0.9700 . ?
C17 C18 1.396(4) . ?
C21 C22 1.408(4) . ?
C23 Cl2 1.751(4) . ?
C23 Cl1 1.761(4) . ?
C23 H23A 0.9700 . ?
C23 H23B 0.9700 . ?

loop_
_geom_torsion_atom_site_label_1
_geom_torsion_atom_site_label_2
_geom_torsion_atom_site_label_3
_geom_torsion_atom_site_label_4
_geom_torsion
_geom_torsion_site_symmetry_1
_geom_torsion_site_symmetry_2
_geom_torsion_site_symmetry_3
_geom_torsion_site_symmetry_4
_geom_torsion_publ_flag
C17 C1 C2 C3 0.2(5) . . . . ?
C1 C2 C3 C4 -0.2(5) . . . . ?
C2 C3 C4 C18 0.2(5) . . . . ?
C19 C6 C7 C7A 59.4(3) . . . . ?
C6 C7 C7A N8 77.4(3) . . . . ?
C6 C7 C7A C20 -42.9(4) . . . . ?
C20 C7A N8 C9 -66.0(3) . . . . ?
C7 C7A N8 C9 170.6(3) . . . . ?
C7A N8 C9 O -178.9(3) . . . . ?
C7A N8 C9 C22 -0.2(4) . . . . ?
C22 C10 C11 C12 2.3(5) . . . . ?
C10 C11 C12 C13 -0.7(5) . . . . ?
C11 C12 C13 C21 -1.6(5) . . . . ?
C20 N15 C16 C17 167.3(3) . . . . ?
C19 N15 C16 C17 -22.2(4) . . . . ?
C2 C1 C17 C18 -0.2(5) . . . . ?
C2 C1 C17 C16 -178.9(3) . . . . ?
N15 C16 C17 C1 -164.6(3) . . . . ?
N15 C16 C17 C18 16.6(4) . . . . ?
C3 C4 C18 C17 -0.1(5) . . . . ?
C3 C4 C18 N5 -178.7(3) . . . . ?
C1 C17 C18 C4 0.1(5) . . . . ?
C16 C17 C18 C4 178.9(3) . . . . ?
C1 C17 C18 N5 178.6(3) . . . . ?
C16 C17 C18 N5 -2.6(5) . . . . ?
C19 N5 C18 C4 170.8(3) . . . . ?
C19 N5 C18 C17 -7.8(5) . . . . ?
C18 N5 C19 N15 1.9(5) . . . . ?
C18 N5 C19 C6 -178.1(3) . . . . ?
C20 N15 C19 N5 -176.2(3) . . . . ?
C16 N15 C19 N5 14.2(5) . . . . ?
C20 N15 C19 C6 3.9(4) . . . . ?
C16 N15 C19 C6 -165.8(3) . . . . ?
C7 C6 C19 N5 139.8(3) . . . . ?
C7 C6 C19 N15 -40.2(4) . . . . ?
C21 N14 C20 N15 -179.2(3) . . . . ?
C21 N14 C20 C7A 0.0(4) . . . . ?
C19 N15 C20 N14 -168.0(3) . . . . ?
C16 N15 C20 N14 2.1(4) . . . . ?
C19 N15 C20 C7A 12.8(4) . . . . ?
C16 N15 C20 C7A -177.1(3) . . . . ?
N8 C7A C20 N14 67.3(3) . . . . ?
C7 C7A C20 N14 -170.9(3) . . . . ?
N8 C7A C20 N15 -113.6(3) . . . . ?
C7 C7A C20 N15 8.2(4) . . . . ?
C20 N14 C21 C13 145.7(3) . . . . ?
C20 N14 C21 C22 -41.5(4) . . . . ?
C12 C13 C21 N14 175.7(3) . . . . ?
C12 C13 C21 C22 2.3(5) . . . . ?
C11 C10 C22 C21 -1.5(5) . . . . ?
C11 C10 C22 C9 -175.4(3) . . . . ?
N14 C21 C22 C10 -173.3(3) . . . . ?
C13 C21 C22 C10 -0.8(4) . . . . ?
N14 C21 C22 C9 0.2(5) . . . . ?
C13 C21 C22 C9 172.7(3) . . . . ?
O C9 C22 C10 33.6(4) . . . . ?
N8 C9 C22 C10 -145.1(3) . . . . ?
O C9 C22 C21 -140.0(3) . . . . ?
N8 C9 C22 C21 41.2(4) . . . . ?
